data_2012247
loop_
_publ_author_name
'Emmerling, Franziska'
'R\"ohr, Caroline'

_publ_section_title
;
 Alkaline metal oxoantimonates(III), <i>A</i>~3~[SbO~3~] (<i>A</i> = K
 or Cs)
;
_journal_issue 10
_journal_name_full 'Acta Crystallographica Section C'
_journal_page_first 1127
_journal_page_last 1128
_journal_paper_doi 10.1107/S0108270101006230
_journal_volume 57
_journal_year 2001
_chemical_formula_iupac 'Cs3 [Sb O3]'
_chemical_formula_sum 'Cs3 O3 Sb'
_chemical_formula_weight 568.48
_chemical_name_systematic
;
Tricaesium trioxoantimonate(III)
;
_space_group_IT_number 198
_symmetry_cell_setting cubic
_symmetry_space_group_name_Hall 'P 2ac 2ab 3'
_symmetry_space_group_name_H-M 'P 21 3'
_audit_creation_method SHELXL97
_cell_angle_alpha 90
_cell_angle_beta 90
_cell_angle_gamma 90
_cell_formula_units_Z 4
_cell_length_a 9.1369(10)
_cell_length_b 9.1369(10)
_cell_length_c 9.1369(10)
_cell_measurement_reflns_used 25
_cell_measurement_temperature 293(2)
_cell_measurement_theta_max 32.8
_cell_measurement_theta_min 2.34
_cell_volume 762.78(14)
_computing_cell_refinement 'CAD-4 Software Query'
_computing_data_collection 'CAD-4 Software (Enraf-Nonius, 1989) Query'
_computing_data_reduction 'HELENA (Spek, 1996)'
_computing_molecular_graphics 'ORTEP (Johnson, 1968) and DRAWxtl (Finger & Kroeker, 1999)'
_computing_publication_material SHELXL97
_computing_structure_refinement 'SHELXL97 (Sheldrick, 1997)'
_diffrn_ambient_temperature 293(2)
_diffrn_measured_fraction_theta_full .995
_diffrn_measured_fraction_theta_max .995
_diffrn_measurement_device_type 'Enraf-Nonius CAD-4'
_diffrn_measurement_method \w/2\q
_diffrn_radiation_monochromator graphite
_diffrn_radiation_source 'fine-focus sealed tube'
_diffrn_radiation_type MoK\a
_diffrn_radiation_wavelength .71070
_diffrn_reflns_av_R_equivalents .063
_diffrn_reflns_av_sigmaI/netI .028
_diffrn_reflns_limit_h_max 11
_diffrn_reflns_limit_h_min -11
_diffrn_reflns_limit_k_max 11
_diffrn_reflns_limit_k_min -11
_diffrn_reflns_limit_l_max 11
_diffrn_reflns_limit_l_min 0
_diffrn_reflns_number 3665
_diffrn_reflns_theta_full 29.97
_diffrn_reflns_theta_max 27.40
_diffrn_reflns_theta_min 4.46
_diffrn_standards_decay_% 0
_diffrn_standards_interval_time 120
_diffrn_standards_number 3
_exptl_absorpt_coefficient_mu 17.650
_exptl_absorpt_correction_T_max .347
_exptl_absorpt_correction_T_min .197
_exptl_absorpt_correction_type '\y scan'
_exptl_absorpt_process_details '(North et al., 1968)'
_exptl_crystal_colour colourless
_exptl_crystal_density_diffrn 4.950
_exptl_crystal_density_method 'not measured'
_exptl_crystal_description prism
_exptl_crystal_F_000 960
_exptl_crystal_size_max .11
_exptl_crystal_size_mid .08
_exptl_crystal_size_min .06
_refine_diff_density_max .68
_refine_diff_density_min -.59
_refine_ls_abs_structure_details 'Flack (1983), 240 Friedel pairs'
_refine_ls_abs_structure_Flack .06(6)
_refine_ls_extinction_coef .00079(8)
_refine_ls_extinction_method 'SHELXL97 (Sheldrick, 1997)'
_refine_ls_goodness_of_fit_ref 1.070
_refine_ls_hydrogen_treatment none
_refine_ls_matrix_type full
_refine_ls_number_parameters 23
_refine_ls_number_reflns 750
_refine_ls_number_restraints 0
_refine_ls_restrained_S_all 1.070
_refine_ls_R_factor_all .023
_refine_ls_R_factor_gt .014
_refine_ls_shift/su_max .001
_refine_ls_shift/su_mean .000
_refine_ls_structure_factor_coef Fsqd
_refine_ls_weighting_details 'calc w = 1/[\s^2^(Fo^2^)+0.2365P] where P=(Fo^2^+2Fc^2^)/3'
_refine_ls_weighting_scheme calc
_refine_ls_wR_factor_ref .036
_reflns_number_gt 540
_reflns_number_total 586
_reflns_threshold_expression I>2\s(I)
_cod_data_source_file br1326.cif
_cod_data_source_block II
_cod_original_formula_sum 'Cs3 O3 Sb1'
_cod_database_code 2012247
_cod_database_fobs_code 2012247

loop_
_symmetry_equiv_pos_as_xyz
'x, y, z'
'z, x, y'
'y, z, x'
'x+1/2, -y+1/2, -z'
'z+1/2, -x+1/2, -y'
'y+1/2, -z+1/2, -x'
'-x, y+1/2, -z+1/2'
'-z, x+1/2, -y+1/2'
'-y, z+1/2, -x+1/2'
'-x+1/2, -y, z+1/2'
'-z+1/2, -x, y+1/2'
'-y+1/2, -z, x+1/2'

loop_
_atom_site_label
_atom_site_fract_x
_atom_site_fract_y
_atom_site_fract_z
_atom_site_U_iso_or_equiv
_atom_site_adp_type
_atom_site_calc_flag
_atom_site_refinement_flags
_atom_site_occupancy
_atom_site_disorder_assembly
_atom_site_disorder_group
_atom_site_type_symbol
Cs1 .77732(3) .77732(3) .77732(3) .02308(10) Uani d S 1 . . Cs
Cs2 .27318(3) .27318(3) .27318(3) .02379(11) Uani d S 1 . . Cs
Cs3 .01855(3) .01855(3) .01855(3) .02933(10) Uani d S 1 . . Cs
Sb1 .50362(2) .50362(2) .50362(2) .01958(8) Uani d S 1 . . Sb
O1 .0055(3) .2041(3) .4592(3) .0295(5) Uani d . 1 . . O

loop_
_atom_site_aniso_label
_atom_site_aniso_U_11
_atom_site_aniso_U_22
_atom_site_aniso_U_33
_atom_site_aniso_U_12
_atom_site_aniso_U_13
_atom_site_aniso_U_23
Cs1 .02308(10) .02308(10) .02308(10) .00097(10) .00097(10) .00097(10)
Cs2 .02379(11) .02379(11) .02379(11) -.00051(9) -.00051(9) -.00051(9)
Cs3 .02933(10) .02933(10) .02933(10) -.00225(10) -.00225(10) -.00225(10)
Sb1 .01958(8) .01958(8) .01958(8) -.00125(9) -.00125(9) -.00125(9)
O1 .0282(13) .0266(11) .0336(12) -.0037(10) -.0021(12) .0089(11)

loop_
_atom_type_symbol
_atom_type_description
_atom_type_scat_dispersion_real
_atom_type_scat_dispersion_imag
_atom_type_scat_source
Cs Cs -.3680 2.1192 'International Tables Vol C Tables 4.2.6.8 and 6.1.1.4'
Sb Sb -.5866 1.5461 'International Tables Vol C Tables 4.2.6.8 and 6.1.1.4'
O O .0106 .0060 'International Tables Vol C Tables 4.2.6.8 and 6.1.1.4'

loop_
_geom_angle_atom_site_label_1
_geom_angle_atom_site_label_2
_geom_angle_atom_site_label_3
_geom_angle_site_symmetry_1
_geom_angle_site_symmetry_3
_geom_angle
_geom_angle_publ_flag
O1 Sb1 O1 8_655 4_556 100.43(9) y

loop_
_geom_bond_atom_site_label_1
_geom_bond_atom_site_label_2
_geom_bond_site_symmetry_2
_geom_bond_distance
_geom_bond_publ_flag
Cs1 O1 5_556 3.077(2) n
Cs1 O1 9_655 3.077(2) n
Cs1 O1 10_565 3.077(2) y
Cs1 O1 11_665 3.191(3) y
Cs1 O1 7_656 3.191(2) n
Cs1 O1 6_566 3.191(2) n
Cs2 O1 2 3.044(3) n
Cs2 O1 3 3.044(3) n
Cs2 O1 . 3.044(3) y
Cs2 O1 8_655 3.245(3) y
Cs2 O1 4_556 3.245(3) n
Cs2 O1 12_565 3.245(3) n
Cs3 O1 11_554 2.888(2) n
Cs3 O1 7_545 2.888(2) n
Cs3 O1 6_455 2.888(2) y
Sb1 O1 8_655 1.928(2) y
Sb1 O1 4_556 1.928(2) ?
Sb1 O1 12_565 1.928(2) ?
O1 Sb1 4_456 1.928(2) n
O1 Cs3 7 2.888(2) n
O1 Cs1 10_564 3.077(2) n
O1 Cs1 7_646 3.191(2) n
O1 Cs2 4_456 3.245(3) n
